data_4070101
loop_
_publ_author_name
'Izod, Keith'
'Wills, Corinne'
'Clegg, William'
'Harrington, Ross W.'

_publ_section_title
;
 Acyclic Dialkylstannylene and -Plumbylene Compounds That Are Monomeric in
 the Solid State
;
_journal_issue 19
_journal_name_full Organometallics
_journal_page_first 5661
_journal_paper_doi 10.1021/om900614q
_journal_volume 28
_journal_year 2009
_chemical_formula_moiety 'C22 H42 B2 P2 Pb Si2'
_chemical_formula_sum 'C22 H42 B2 P2 Pb Si2'
_chemical_formula_weight 653.49
_chemical_name_systematic
;
 ?
;
_space_group_IT_number 15
_symmetry_cell_setting monoclinic
_symmetry_space_group_name_Hall '-C 2yc'
_symmetry_space_group_name_H-M 'C 1 2/c 1'
_atom_sites_solution_hydrogens difmap
_atom_sites_solution_primary direct
_atom_sites_solution_secondary difmap
_audit_creation_method SHELXL-97
_cell_angle_alpha 90.00
_cell_angle_beta 112.894(3)
_cell_angle_gamma 90.00
_cell_formula_units_Z 8
_cell_length_a 30.4056(6)
_cell_length_b 12.4203(2)
_cell_length_c 16.7601(4)
_cell_measurement_reflns_used 15079
_cell_measurement_temperature 150(2)
_cell_measurement_theta_max 29.50
_cell_measurement_theta_min 2.90
_cell_volume 5830.8(2)
_computing_cell_refinement CrysAlisPro
_computing_data_collection CrysAlisPro
_computing_data_reduction CrysAlisPro
_computing_molecular_graphics 'Bruker SHELXTL'
_computing_publication_material 'Bruker SHELXTL and local programs'
_computing_structure_refinement 'Bruker SHELXTL'
_computing_structure_solution 'Bruker SHELXTL'
_diffrn_ambient_temperature 150(2)
_diffrn_detector_area_resol_mean 10.3968
_diffrn_measured_fraction_theta_full 0.998
_diffrn_measured_fraction_theta_max 0.885
_diffrn_measurement_device_type 'Oxford Diffraction Gemini A Ultra diffractometer'
_diffrn_measurement_method 'thick-slice \w scans'
_diffrn_radiation_monochromator graphite
_diffrn_radiation_source 'sealed tube with Enhance optics'
_diffrn_radiation_type MoK\a
_diffrn_radiation_wavelength 0.71073
_diffrn_reflns_av_R_equivalents 0.0333
_diffrn_reflns_av_sigmaI/netI 0.0467
_diffrn_reflns_limit_h_max 41
_diffrn_reflns_limit_h_min -30
_diffrn_reflns_limit_k_max 17
_diffrn_reflns_limit_k_min -17
_diffrn_reflns_limit_l_max 20
_diffrn_reflns_limit_l_min -22
_diffrn_reflns_number 27608
_diffrn_reflns_theta_full 26.00
_diffrn_reflns_theta_max 29.62
_diffrn_reflns_theta_min 2.91
_diffrn_standards_number 0
_exptl_absorpt_coefficient_mu 5.986
_exptl_absorpt_correction_T_max 0.590
_exptl_absorpt_correction_T_min 0.188
_exptl_absorpt_correction_type multi-scan
_exptl_absorpt_process_details CrysAlisPro
_exptl_crystal_colour yellow
_exptl_crystal_density_diffrn 1.489
_exptl_crystal_density_method 'not measured'
_exptl_crystal_description block
_exptl_crystal_F_000 2592
_exptl_crystal_size_max 0.42
_exptl_crystal_size_mid 0.20
_exptl_crystal_size_min 0.10
_refine_diff_density_max 0.842
_refine_diff_density_min -0.636
_refine_diff_density_rms 0.092
_refine_ls_extinction_method none
_refine_ls_goodness_of_fit_ref 0.900
_refine_ls_hydrogen_treatment mixed
_refine_ls_matrix_type full
_refine_ls_number_parameters 294
_refine_ls_number_reflns 7256
_refine_ls_number_restraints 0
_refine_ls_restrained_S_all 0.900
_refine_ls_R_factor_all 0.0400
_refine_ls_R_factor_gt 0.0210
_refine_ls_shift/su_max 0.004
_refine_ls_shift/su_mean 0.000
_refine_ls_structure_factor_coef Fsqd
_refine_ls_weighting_details 'calc w=1/[\s^2^(Fo^2^)+(0.0148P)^2^+0.0000P] where P=(Fo^2^+2Fc^2^)/3'
_refine_ls_weighting_scheme calc
_refine_ls_wR_factor_gt 0.0333
_refine_ls_wR_factor_ref 0.0347
_reflns_number_gt 5387
_reflns_number_total 7256
_reflns_threshold_expression I>2\s(I)
_cod_data_source_file om900614q_si_002.cif
_cod_data_source_block ki348_compound14
_cod_original_sg_symbol_H-M 'C 2/c'
_cod_database_code 4070101

loop_
_symmetry_equiv_pos_as_xyz
'x, y, z'
'-x, y, -z+1/2'
'x+1/2, y+1/2, z'
'-x+1/2, y+1/2, -z+1/2'
'-x, -y, -z'
'x, -y, z-1/2'
'-x+1/2, -y+1/2, -z'
'x+1/2, -y+1/2, z-1/2'

loop_
_atom_site_label
_atom_site_type_symbol
_atom_site_fract_x
_atom_site_fract_y
_atom_site_fract_z
_atom_site_U_iso_or_equiv
_atom_site_adp_type
_atom_site_occupancy
_atom_site_symmetry_multiplicity
_atom_site_calc_flag
_atom_site_refinement_flags
Pb Pb 0.098487(3) 0.854809(7) 0.153273(6) 0.02020(3) Uani 1 1 d .
P1 P 0.04993(2) 0.70272(5) -0.01949(4) 0.01890(14) Uani 1 1 d .
P2 P 0.19759(2) 0.75713(5) 0.29228(4) 0.02158(15) Uani 1 1 d .
Si1 Si 0.09790(2) 0.91569(5) -0.04725(4) 0.02042(15) Uani 1 1 d .
Si2 Si 0.10539(2) 0.64313(6) 0.30039(4) 0.02272(14) Uani 1 1 d .
B1 B 0.00288(10) 0.7412(3) 0.0243(2) 0.0259(7) Uani 1 1 d .
H1A H 0.0242(8) 0.7461(19) 0.0958(15) 0.031(7) Uiso 1 1 d .
H1B H -0.0227(8) 0.679(2) 0.0138(15) 0.037(7) Uiso 1 1 d .
H1C H -0.0121(8) 0.824(2) -0.0047(16) 0.042(8) Uiso 1 1 d .
B2 B 0.21240(10) 0.8428(3) 0.21202(19) 0.0269(7) Uani 1 1 d .
H2A H 0.1830(8) 0.9103(19) 0.1888(15) 0.033(7) Uiso 1 1 d .
H2B H 0.2456(8) 0.8785(18) 0.2400(15) 0.033(7) Uiso 1 1 d .
H2C H 0.2102(8) 0.7944(19) 0.1591(16) 0.034(7) Uiso 1 1 d .
C1 C 0.09864(7) 0.79525(18) 0.01945(14) 0.0180(5) Uani 1 1 d .
H1D H 0.1289 0.7547 0.0310 0.022 Uiso 1 1 calc R
C2 C 0.02585(9) 0.6905(2) -0.13603(15) 0.0295(6) Uani 1 1 d .
H2D H 0.0517 0.6737 -0.1552 0.044 Uiso 1 1 calc R
H2E H 0.0107 0.7585 -0.1622 0.044 Uiso 1 1 calc R
H2F H 0.0021 0.6326 -0.1540 0.044 Uiso 1 1 calc R
C3 C 0.07280(8) 0.56963(19) 0.01417(16) 0.0283(6) Uani 1 1 d .
H3A H 0.0964 0.5518 -0.0104 0.042 Uiso 1 1 calc R
H3B H 0.0465 0.5176 -0.0063 0.042 Uiso 1 1 calc R
H3C H 0.0880 0.5669 0.0775 0.042 Uiso 1 1 calc R
C4 C 0.03781(8) 0.9790(2) -0.09256(17) 0.0305(6) Uani 1 1 d .
H4A H 0.0376 1.0368 -0.1325 0.046 Uiso 1 1 calc R
H4B H 0.0302 1.0088 -0.0453 0.046 Uiso 1 1 calc R
H4C H 0.0139 0.9247 -0.1238 0.046 Uiso 1 1 calc R
C5 C 0.14119(9) 1.0185(2) 0.01985(16) 0.0329(7) Uani 1 1 d .
H5A H 0.1414 1.0801 -0.0166 0.049 Uiso 1 1 calc R
H5B H 0.1732 0.9869 0.0448 0.049 Uiso 1 1 calc R
H5C H 0.1317 1.0427 0.0665 0.049 Uiso 1 1 calc R
C6 C 0.11732(8) 0.87537(18) -0.13628(15) 0.0221(6) Uani 1 1 d .
C7 C 0.08718(9) 0.8740(2) -0.22312(16) 0.0329(7) Uani 1 1 d .
H7A H 0.0554 0.8992 -0.2394 0.039 Uiso 1 1 calc R
C8 C 0.10165(11) 0.8373(2) -0.28671(19) 0.0466(8) Uani 1 1 d .
H8A H 0.0799 0.8365 -0.3455 0.056 Uiso 1 1 calc R
C9 C 0.14732(12) 0.8023(2) -0.2649(2) 0.0510(9) Uani 1 1 d .
H9A H 0.1573 0.7763 -0.3084 0.061 Uiso 1 1 calc R
C10 C 0.17877(11) 0.8045(3) -0.1804(2) 0.0532(9) Uani 1 1 d .
H10A H 0.2108 0.7815 -0.1654 0.064 Uiso 1 1 calc R
C11 C 0.16391(9) 0.8403(2) -0.11617(19) 0.0372(7) Uani 1 1 d .
H11A H 0.1860 0.8409 -0.0576 0.045 Uiso 1 1 calc R
C12 C 0.13938(7) 0.70122(19) 0.23944(15) 0.0195(5) Uani 1 1 d .
H12A H 0.1414 0.6446 0.1986 0.023 Uiso 1 1 calc R
C13 C 0.24190(8) 0.6550(2) 0.34425(17) 0.0332(6) Uani 1 1 d .
H13A H 0.2333 0.6165 0.3871 0.050 Uiso 1 1 calc R
H13B H 0.2732 0.6890 0.3732 0.050 Uiso 1 1 calc R
H13C H 0.2433 0.6040 0.3006 0.050 Uiso 1 1 calc R
C14 C 0.19641(8) 0.8389(2) 0.38078(15) 0.0298(6) Uani 1 1 d .
H14A H 0.1873 0.7942 0.4200 0.045 Uiso 1 1 calc R
H14B H 0.1732 0.8972 0.3578 0.045 Uiso 1 1 calc R
H14C H 0.2282 0.8696 0.4125 0.045 Uiso 1 1 calc R
C15 C 0.06449(9) 0.5368(2) 0.23325(17) 0.0375(7) Uani 1 1 d .
H15A H 0.0833 0.4782 0.2231 0.056 Uiso 1 1 calc R
H15B H 0.0435 0.5675 0.1776 0.056 Uiso 1 1 calc R
H15C H 0.0452 0.5086 0.2637 0.056 Uiso 1 1 calc R
C16 C 0.06947(8) 0.7498(2) 0.32463(17) 0.0348(7) Uani 1 1 d .
H16A H 0.0444 0.7746 0.2705 0.052 Uiso 1 1 calc R
H16B H 0.0902 0.8104 0.3534 0.052 Uiso 1 1 calc R
H16C H 0.0548 0.7206 0.3628 0.052 Uiso 1 1 calc R
C17 C 0.14423(8) 0.5787(2) 0.40679(15) 0.0247(6) Uani 1 1 d .
C18 C 0.16681(9) 0.4808(2) 0.40918(18) 0.0357(7) Uani 1 1 d .
H18A H 0.1632 0.4465 0.3563 0.043 Uiso 1 1 calc R
C19 C 0.19470(9) 0.4317(2) 0.48762(19) 0.0431(8) Uani 1 1 d .
H19A H 0.2100 0.3649 0.4878 0.052 Uiso 1 1 calc R
C20 C 0.20005(9) 0.4801(3) 0.56450(19) 0.0430(8) Uani 1 1 d .
H20A H 0.2190 0.4471 0.6180 0.052 Uiso 1 1 calc R
C21 C 0.17777(9) 0.5769(2) 0.56372(17) 0.0373(7) Uani 1 1 d .
H21A H 0.1813 0.6105 0.6168 0.045 Uiso 1 1 calc R
C22 C 0.15038(8) 0.6251(2) 0.48635(16) 0.0288(6) Uani 1 1 d .
H22A H 0.1352 0.6917 0.4871 0.035 Uiso 1 1 calc R

loop_
_atom_site_aniso_label
_atom_site_aniso_U_11
_atom_site_aniso_U_22
_atom_site_aniso_U_33
_atom_site_aniso_U_23
_atom_site_aniso_U_13
_atom_site_aniso_U_12
Pb 0.02276(5) 0.01901(5) 0.01969(5) -0.00292(5) 0.00919(3) -0.00111(5)
P1 0.0202(3) 0.0168(3) 0.0216(3) -0.0041(3) 0.0102(3) -0.0027(3)
P2 0.0170(3) 0.0267(4) 0.0217(3) -0.0003(3) 0.0082(3) -0.0036(3)
Si1 0.0221(3) 0.0184(4) 0.0214(4) -0.0012(3) 0.0091(3) -0.0043(3)
Si2 0.0207(3) 0.0263(4) 0.0218(3) 0.0004(3) 0.0090(3) -0.0068(3)
B1 0.0208(15) 0.0295(18) 0.0321(18) -0.0089(15) 0.0156(13) -0.0063(14)
B2 0.0211(14) 0.0352(19) 0.0232(15) -0.0014(15) 0.0072(12) -0.0077(14)
C1 0.0174(11) 0.0187(13) 0.0184(12) -0.0046(10) 0.0075(10) -0.0011(10)
C2 0.0347(14) 0.0271(14) 0.0256(14) -0.0079(12) 0.0105(12) -0.0062(12)
C3 0.0300(13) 0.0207(14) 0.0365(15) -0.0020(12) 0.0157(12) -0.0028(11)
C4 0.0315(14) 0.0244(15) 0.0398(16) 0.0007(12) 0.0184(12) 0.0041(11)
C5 0.0453(16) 0.0278(15) 0.0248(14) -0.0004(12) 0.0127(12) -0.0165(13)
C6 0.0251(12) 0.0180(14) 0.0269(14) 0.0032(11) 0.0141(11) -0.0034(10)
C7 0.0345(14) 0.0392(18) 0.0275(14) 0.0033(13) 0.0148(12) -0.0014(13)
C8 0.062(2) 0.054(2) 0.0330(17) -0.0061(15) 0.0287(15) -0.0126(17)
C9 0.077(2) 0.0430(19) 0.060(2) -0.0065(17) 0.056(2) -0.0054(18)
C10 0.0442(18) 0.054(2) 0.080(3) 0.006(2) 0.0445(19) 0.0110(16)
C11 0.0304(14) 0.0441(19) 0.0411(17) 0.0068(14) 0.0181(13) 0.0042(13)
C12 0.0182(12) 0.0212(13) 0.0197(13) -0.0046(11) 0.0079(10) -0.0024(10)
C13 0.0203(12) 0.0403(17) 0.0366(15) 0.0091(14) 0.0082(11) 0.0019(13)
C14 0.0295(13) 0.0364(17) 0.0256(14) -0.0079(12) 0.0131(11) -0.0126(12)
C15 0.0368(15) 0.0416(18) 0.0315(16) 0.0027(13) 0.0104(13) -0.0192(13)
C16 0.0232(13) 0.0532(19) 0.0334(16) 0.0042(14) 0.0168(12) -0.0004(13)
C17 0.0217(12) 0.0246(14) 0.0280(15) 0.0039(12) 0.0100(11) -0.0078(11)
C18 0.0387(15) 0.0348(17) 0.0354(17) 0.0014(14) 0.0163(13) -0.0037(13)
C19 0.0364(16) 0.0360(18) 0.050(2) 0.0139(16) 0.0099(14) 0.0024(14)
C20 0.0316(16) 0.047(2) 0.0366(18) 0.0170(15) -0.0016(13) -0.0100(14)
C21 0.0353(15) 0.0414(19) 0.0258(15) -0.0012(14) 0.0017(12) -0.0195(14)
C22 0.0242(12) 0.0295(16) 0.0284(14) 0.0026(12) 0.0057(11) -0.0095(11)

loop_
_atom_type_symbol
_atom_type_description
_atom_type_scat_dispersion_real
_atom_type_scat_dispersion_imag
_atom_type_scat_source
C C 0.0033 0.0016 'International Tables Vol C Tables 4.2.6.8 and 6.1.1.4'
H H 0.0000 0.0000 'International Tables Vol C Tables 4.2.6.8 and 6.1.1.4'
B B 0.0013 0.0007 'International Tables Vol C Tables 4.2.6.8 and 6.1.1.4'
Si Si 0.0817 0.0704 'International Tables Vol C Tables 4.2.6.8 and 6.1.1.4'
P P 0.1023 0.0942 'International Tables Vol C Tables 4.2.6.8 and 6.1.1.4'
Pb Pb -3.3944 10.1111 'International Tables Vol C Tables 4.2.6.8 and 6.1.1.4'

loop_
_geom_angle_atom_site_label_1
_geom_angle_atom_site_label_2
_geom_angle_atom_site_label_3
_geom_angle
C1 Pb C12 97.42(8)
B1 P1 C1 109.77(12)
B1 P1 C2 112.85(13)
B1 P1 C3 111.52(13)
C1 P1 C2 112.27(11)
C1 P1 C3 108.21(11)
C2 P1 C3 101.94(12)
B2 P2 C12 109.21(12)
B2 P2 C13 113.35(13)
B2 P2 C14 110.56(13)
C12 P2 C13 112.05(12)
C12 P2 C14 107.07(11)
C13 P2 C14 104.34(12)
C1 Si1 C4 111.45(11)
C1 Si1 C5 110.33(11)
C1 Si1 C6 109.23(10)
C4 Si1 C5 107.92(12)
C4 Si1 C6 110.60(11)
C5 Si1 C6 107.22(11)
C12 Si2 C15 109.07(11)
C12 Si2 C16 110.06(12)
C12 Si2 C17 113.93(10)
C15 Si2 C16 109.06(12)
C15 Si2 C17 107.16(12)
C16 Si2 C17 107.44(12)
P1 B1 H1A 102.5(12)
P1 B1 H1B 111.7(13)
P1 B1 H1C 107.0(13)
H1A B1 H1B 107.4(18)
H1A B1 H1C 111.7(17)
H1B B1 H1C 115.8(17)
P2 B2 H2A 105.9(11)
P2 B2 H2B 112.2(13)
P2 B2 H2C 108.7(13)
H2A B2 H2B 109.1(17)
H2A B2 H2C 109.8(17)
H2B B2 H2C 111.0(18)
Pb C1 P1 103.93(10)
Pb C1 Si1 108.31(10)
Pb C1 H1D 108.4
P1 C1 Si1 118.88(12)
P1 C1 H1D 108.4
Si1 C1 H1D 108.4
P1 C2 H2D 109.5
P1 C2 H2E 109.5
P1 C2 H2F 109.5
H2D C2 H2E 109.5
H2D C2 H2F 109.5
H2E C2 H2F 109.5
P1 C3 H3A 109.5
P1 C3 H3B 109.5
P1 C3 H3C 109.5
H3A C3 H3B 109.5
H3A C3 H3C 109.5
H3B C3 H3C 109.5
Si1 C4 H4A 109.5
Si1 C4 H4B 109.5
Si1 C4 H4C 109.5
H4A C4 H4B 109.5
H4A C4 H4C 109.5
H4B C4 H4C 109.5
Si1 C5 H5A 109.5
Si1 C5 H5B 109.5
Si1 C5 H5C 109.5
H5A C5 H5B 109.5
H5A C5 H5C 109.5
H5B C5 H5C 109.5
Si1 C6 C7 123.72(18)
Si1 C6 C11 119.80(19)
C7 C6 C11 116.4(2)
C6 C7 H7A 118.8
C6 C7 C8 122.4(2)
H7A C7 C8 118.8
C7 C8 H8A 120.1
C7 C8 C9 119.8(3)
H8A C8 C9 120.1
C8 C9 H9A 120.0
C8 C9 C10 120.1(3)
H9A C9 C10 120.0
C9 C10 H10A 120.0
C9 C10 C11 120.0(3)
H10A C10 C11 120.0
C6 C11 C10 121.2(3)
C6 C11 H11A 119.4
C10 C11 H11A 119.4
Pb C12 P2 99.76(10)
Pb C12 Si2 111.53(10)
Pb C12 H12A 107.4
P2 C12 Si2 122.35(13)
P2 C12 H12A 107.4
Si2 C12 H12A 107.4
P2 C13 H13A 109.5
P2 C13 H13B 109.5
P2 C13 H13C 109.5
H13A C13 H13B 109.5
H13A C13 H13C 109.5
H13B C13 H13C 109.5
P2 C14 H14A 109.5
P2 C14 H14B 109.5
P2 C14 H14C 109.5
H14A C14 H14B 109.5
H14A C14 H14C 109.5
H14B C14 H14C 109.5
Si2 C15 H15A 109.5
Si2 C15 H15B 109.5
Si2 C15 H15C 109.5
H15A C15 H15B 109.5
H15A C15 H15C 109.5
H15B C15 H15C 109.5
Si2 C16 H16A 109.5
Si2 C16 H16B 109.5
Si2 C16 H16C 109.5
H16A C16 H16B 109.5
H16A C16 H16C 109.5
H16B C16 H16C 109.5
Si2 C17 C18 121.2(2)
Si2 C17 C22 121.92(19)
C18 C17 C22 116.9(2)
C17 C18 H18A 119.3
C17 C18 C19 121.4(3)
H18A C18 C19 119.3
C18 C19 H19A 120.0
C18 C19 C20 119.9(3)
H19A C19 C20 120.0
C19 C20 H20A 120.2
C19 C20 C21 119.7(3)
H20A C20 C21 120.2
C20 C21 H21A 119.9
C20 C21 C22 120.2(3)
H21A C21 C22 119.9
C17 C22 C21 121.9(3)
C17 C22 H22A 119.1
C21 C22 H22A 119.1

loop_
_geom_bond_atom_site_label_1
_geom_bond_atom_site_label_2
_geom_bond_distance
Pb C1 2.363(2)
Pb C12 2.424(2)
P1 B1 1.905(3)
P1 C1 1.786(2)
P1 C2 1.806(2)
P1 C3 1.797(2)
P2 B2 1.902(3)
P2 C12 1.783(2)
P2 C13 1.809(2)
P2 C14 1.809(2)
Si1 C1 1.862(2)
Si1 C4 1.858(2)
Si1 C5 1.865(2)
Si1 C6 1.874(2)
Si2 C12 1.858(2)
Si2 C15 1.862(2)
Si2 C16 1.860(3)
Si2 C17 1.891(2)
B1 H1A 1.12(2)
B1 H1B 1.06(2)
B1 H1C 1.16(3)
B2 H2A 1.18(2)
B2 H2B 1.03(2)
B2 H2C 1.05(2)
C1 H1D 1.000
C2 H2D 0.980
C2 H2E 0.980
C2 H2F 0.980
C3 H3A 0.980
C3 H3B 0.980
C3 H3C 0.980
C4 H4A 0.980
C4 H4B 0.980
C4 H4C 0.980
C5 H5A 0.980
C5 H5B 0.980
C5 H5C 0.980
C6 C7 1.386(3)
C6 C11 1.392(3)
C7 H7A 0.950
C7 C8 1.379(4)
C8 H8A 0.950
C8 C9 1.363(4)
C9 H9A 0.950
C9 C10 1.366(4)
C10 H10A 0.950
C10 C11 1.392(4)
C11 H11A 0.950
C12 H12A 1.000
C13 H13A 0.980
C13 H13B 0.980
C13 H13C 0.980
C14 H14A 0.980
C14 H14B 0.980
C14 H14C 0.980
C15 H15A 0.980
C15 H15B 0.980
C15 H15C 0.980
C16 H16A 0.980
C16 H16B 0.980
C16 H16C 0.980
C17 C18 1.390(4)
C17 C22 1.396(3)
C18 H18A 0.950
C18 C19 1.397(4)
C19 H19A 0.950
C19 C20 1.373(4)
C20 H20A 0.950
C20 C21 1.377(4)
C21 H21A 0.950
C21 C22 1.376(3)
C22 H22A 0.950
